data_4078202
loop_
_publ_author_name
'Deacon, Glen B.'
'Gardiner, Michael G.'
'Junk, Peter C.'
'Townley, Josh P.'
'Wang, Jun'

_publ_section_title
;
 Rare-Earth Metalation of Calix[4]pyrrole/Calix[4]arene Free of
 Alkali-Metal Companions
;
_journal_issue 10
_journal_name_full Organometallics
_journal_page_first 3857
_journal_paper_doi 10.1021/om2011134
_journal_volume 31
_journal_year 2012
_chemical_formula_moiety 'C88 H130 La2 N8 O4, 2(C4 H8 O)'
_chemical_formula_sum 'C88 H130 La2 N8 O4'
_chemical_formula_weight 1641.82
_chemical_name_systematic
;
 ?
;
_space_group_IT_number 14
_symmetry_cell_setting monoclinic
_symmetry_space_group_name_Hall '-P 2yn'
_symmetry_space_group_name_H-M 'P 1 21/n 1'
_atom_sites_solution_hydrogens geom
_atom_sites_solution_primary direct
_atom_sites_solution_secondary difmap
_audit_creation_method SHELXL-97
_cell_angle_alpha 90.00
_cell_angle_beta 109.0350(10)
_cell_angle_gamma 90.00
_cell_formula_units_Z 2
_cell_length_a 15.6071(3)
_cell_length_b 14.4245(3)
_cell_length_c 19.1631(4)
_cell_measurement_temperature 123(1)
_cell_volume 4078.19(15)
_computing_cell_refinement 'Bruker Apex2 v2.0 (Bruker AXS, 2005)'
_computing_data_collection 'Bruker Apex2 v2.0 (Bruker AXS, 2005)'
_computing_data_reduction 'Bruker Apex2 v2.0 (Bruker AXS, 2005)'
_computing_molecular_graphics 'X-Seed (Barbour, 2001)'
_computing_publication_material 'CIFTAB (Sheldrick, 1997)'
_computing_structure_refinement 'SHELXL-97 (Sheldrick, 1997)'
_computing_structure_solution 'SHELXS-97 (Sheldrick, 1990)'
_diffrn_ambient_temperature 123(1)
_diffrn_measured_fraction_theta_full 0.992
_diffrn_measured_fraction_theta_max 0.992
_diffrn_measurement_device_type 'Bruker X8 Apex II CCD'
_diffrn_measurement_method 'phi and omega scans'
_diffrn_radiation_monochromator graphite
_diffrn_radiation_source 'fine-focus sealed tube'
_diffrn_radiation_type MoK\a
_diffrn_radiation_wavelength 0.71073
_diffrn_reflns_av_R_equivalents 0.0501
_diffrn_reflns_av_sigmaI/netI 0.0482
_diffrn_reflns_limit_h_max 20
_diffrn_reflns_limit_h_min -20
_diffrn_reflns_limit_k_max 18
_diffrn_reflns_limit_k_min -17
_diffrn_reflns_limit_l_max 24
_diffrn_reflns_limit_l_min -24
_diffrn_reflns_number 34956
_diffrn_reflns_theta_full 27.50
_diffrn_reflns_theta_max 27.50
_diffrn_reflns_theta_min 2.63
_exptl_absorpt_coefficient_mu 1.088
_exptl_absorpt_correction_T_max 0.9180
_exptl_absorpt_correction_T_min 0.7727
_exptl_absorpt_correction_type multi-scan
_exptl_absorpt_process_details SADABS
_exptl_crystal_colour colorless
_exptl_crystal_density_diffrn 1.337
_exptl_crystal_density_method 'not measured'
_exptl_crystal_description prism
_exptl_crystal_F_000 1720
_exptl_crystal_size_max 0.25
_exptl_crystal_size_mid 0.20
_exptl_crystal_size_min 0.08
_refine_diff_density_max 0.961
_refine_diff_density_min -0.726
_refine_diff_density_rms 0.107
_refine_ls_extinction_expression Fc^*^=kFc[1+0.001xFc^2^\l^3^/sin(2\q)]^-1/4^
_refine_ls_extinction_method SHELXL
_refine_ls_goodness_of_fit_ref 1.027
_refine_ls_hydrogen_treatment mixed
_refine_ls_matrix_type full
_refine_ls_number_parameters 566
_refine_ls_number_reflns 9300
_refine_ls_number_restraints 98
_refine_ls_restrained_S_all 1.028
_refine_ls_R_factor_all 0.0519
_refine_ls_R_factor_gt 0.0400
_refine_ls_shift/su_max 0.002
_refine_ls_shift/su_mean 0.000
_refine_ls_structure_factor_coef Fsqd
_refine_ls_weighting_details 'calc w=1/[\s^2^(Fo^2^)+(0.2000P)^2^+0.0000P] where P=(Fo^2^+2Fc^2^)/3'
_refine_ls_weighting_scheme calc
_refine_ls_wR_factor_gt 0.0934
_refine_ls_wR_factor_ref 0.1001
_reflns_number_gt 7716
_reflns_number_total 9300
_reflns_threshold_expression >2sigma(I)
_cod_data_source_file om2011134_si_005.cif
_cod_data_source_block D:\compoundfive.CIF
_cod_depositor_comments
;
The following automatic conversions were performed:

'_exptl_absorpt_correction_type' value 'Multi-scan' changed to
'multi-scan' according to
/home/saulius/struct/CIF-dictionaries/cif_core.dic dictionary named
'cif_core.dic' version 2.4.1 from 2010-06-29.

Automatic conversion script
Id: cif_fix_values 1715 2011-07-08 13:25:40Z adriana 
;
_cod_original_cell_volume 4078.19(14)
_cod_original_sg_symbol_Hall -P2yn
_cod_original_sg_symbol_H-M P21/n
_cod_database_code 4078202

loop_
_symmetry_equiv_pos_as_xyz
'x, y, z'
'-x+1/2, y+1/2, -z+1/2'
'-x, -y, -z'
'x-1/2, -y-1/2, z-1/2'

loop_
_atom_site_label
_atom_site_type_symbol
_atom_site_fract_x
_atom_site_fract_y
_atom_site_fract_z
_atom_site_U_iso_or_equiv
_atom_site_adp_type
_atom_site_occupancy
_atom_site_symmetry_multiplicity
_atom_site_calc_flag
_atom_site_refinement_flags
_atom_site_disorder_assembly
_atom_site_disorder_group
La1 La 0.925994(12) 0.591794(13) 0.047263(10) 0.01439(7) Uani 1 1 d . . .
C40 C 0.8131(15) 0.5916(16) 0.2085(12) 0.043(7) Uani 0.50 1 d PD A 1
H40A H 0.8757 0.6145 0.2324 0.051 Uiso 0.50 1 calc PR A 1
H40B H 0.8139 0.5485 0.1685 0.051 Uiso 0.50 1 calc PR A 1
N1 N 1.04031(17) 0.43705(18) 0.07129(15) 0.0140(5) Uani 1 1 d . . .
C1 C 1.0984(2) 0.5089(2) 0.10600(17) 0.0137(6) Uani 1 1 d . . .
H1 H 1.1431 0.5353 0.0882 0.016 Uiso 1 1 calc R . .
C50 C 0.8206(15) 0.5886(13) 0.2044(11) 0.033(6) Uani 0.50 1 d PD B 2
H50A H 0.8782 0.6196 0.2070 0.039 Uiso 0.50 1 calc PR B 2
H50B H 0.8141 0.5308 0.1752 0.039 Uiso 0.50 1 calc PR B 2
N2 N 0.99085(17) 0.71183(19) 0.14432(15) 0.0164(6) Uani 1 1 d . . .
C2 C 1.0823(2) 0.5365(2) 0.16977(17) 0.0147(6) Uani 1 1 d . . .
O3 O 0.5016(4) 0.7694(5) 0.1263(7) 0.038(3) Uani 0.50 1 d PD C 1
N3 N 0.77356(18) 0.70056(19) 0.04230(16) 0.0144(6) Uani 1 1 d . . .
C3 C 1.0111(2) 0.4789(2) 0.17437(18) 0.0152(6) Uani 1 1 d . . .
H3 H 0.990(2) 0.481(2) 0.206(2) 0.009(9) Uiso 1 1 d . . .
O4 O 0.4795(7) 0.9102(8) 0.0612(7) 0.104(4) Uani 0.50 1 d PDU D 2
N4 N 0.80537(17) 0.47288(19) 0.03690(15) 0.0151(5) Uani 1 1 d . . .
C4 C 0.9879(2) 0.4184(2) 0.11496(17) 0.0136(6) Uani 1 1 d . . .
C5 C 1.1232(2) 0.6179(2) 0.21908(18) 0.0175(7) Uani 1 1 d . . .
C6 C 1.1657(2) 0.5851(3) 0.29969(19) 0.0248(8) Uani 1 1 d . . .
H6A H 1.1860 0.6402 0.3317 0.030 Uiso 1 1 calc R . .
H6B H 1.1184 0.5536 0.3151 0.030 Uiso 1 1 calc R . .
C7 C 1.2458(3) 0.5194(3) 0.3125(2) 0.0374(10) Uani 1 1 d . . .
H7A H 1.2285 0.4678 0.2774 0.056 Uiso 1 1 calc R . .
H7B H 1.2636 0.4952 0.3630 0.056 Uiso 1 1 calc R . .
H7C H 1.2969 0.5529 0.3053 0.056 Uiso 1 1 calc R . .
C8 C 1.1948(2) 0.6653(2) 0.19066(19) 0.0211(7) Uani 1 1 d . . .
H8A H 1.2442 0.6206 0.1944 0.025 Uiso 1 1 calc R . .
H8B H 1.1660 0.6807 0.1378 0.025 Uiso 1 1 calc R . .
C9 C 1.2359(3) 0.7532(3) 0.2320(2) 0.0342(10) Uani 1 1 d . . .
H9A H 1.1872 0.7958 0.2327 0.051 Uiso 1 1 calc R . .
H9B H 1.2744 0.7829 0.2071 0.051 Uiso 1 1 calc R . .
H9C H 1.2723 0.7374 0.2827 0.051 Uiso 1 1 calc R . .
C10 C 1.0484(2) 0.6865(2) 0.21371(18) 0.0179(7) Uani 1 1 d . . .
C11 C 1.0310(2) 0.7387(3) 0.2669(2) 0.0266(8) Uani 1 1 d . . .
H11 H 1.0607 0.7342 0.3187 0.032 Uiso 1 1 calc R . .
C12 C 0.9602(3) 0.8012(3) 0.2303(2) 0.0285(8) Uani 1 1 d . . .
H12 H 0.9333 0.8464 0.2528 0.034 Uiso 1 1 calc R . .
C13 C 0.9383(2) 0.7837(2) 0.15623(19) 0.0198(7) Uani 1 1 d . . .
C14 C 0.8772(2) 0.8362(2) 0.09045(19) 0.0186(7) Uani 1 1 d . . .
C15 C 0.8049(2) 0.8906(2) 0.1131(2) 0.0235(8) Uani 1 1 d . . .
H15A H 0.7695 0.8462 0.1320 0.028 Uiso 1 1 calc R . .
H15B H 0.8362 0.9332 0.1540 0.028 Uiso 1 1 calc R . .
C16 C 0.7398(3) 0.9467(3) 0.0510(2) 0.0324(9) Uani 1 1 d . . .
H16A H 0.7735 0.9948 0.0348 0.049 Uiso 1 1 calc R . .
H16B H 0.6941 0.9758 0.0688 0.049 Uiso 1 1 calc R . .
H16C H 0.7099 0.9056 0.0095 0.049 Uiso 1 1 calc R . .
C17 C 0.9353(2) 0.9022(2) 0.0601(2) 0.0253(8) Uani 1 1 d . . .
H17A H 0.9792 0.8645 0.0448 0.030 Uiso 1 1 calc R . .
H17B H 0.8950 0.9336 0.0155 0.030 Uiso 1 1 calc R . .
C18 C 0.9873(3) 0.9758(3) 0.1144(3) 0.0401(11) Uani 1 1 d . . .
H18A H 0.9444 1.0161 0.1276 0.060 Uiso 1 1 calc R . .
H18B H 1.0237 1.0129 0.0917 0.060 Uiso 1 1 calc R . .
H18C H 1.0273 0.9457 0.1590 0.060 Uiso 1 1 calc R . .
C19 C 0.8305(2) 0.7684(2) 0.03078(18) 0.0153(6) Uani 1 1 d . . .
C20 C 0.8322(2) 0.7566(2) -0.03982(18) 0.0174(7) Uani 1 1 d . . .
H20 H 0.8663 0.7924 -0.0630 0.021 Uiso 1 1 calc R . .
C21 C 0.7737(2) 0.6807(2) -0.07228(18) 0.0164(6) Uani 1 1 d . . .
H21 H 0.7624 0.6569 -0.1207 0.020 Uiso 1 1 calc R . .
C22 C 0.7368(2) 0.6483(2) -0.02099(17) 0.0140(6) Uani 1 1 d . . .
C23 C 0.6688(2) 0.5723(2) -0.02522(18) 0.0152(6) Uani 1 1 d . . .
C24 C 0.6342(2) 0.5374(2) -0.10596(19) 0.0207(7) Uani 1 1 d . . .
H24A H 0.6140 0.5915 -0.1390 0.025 Uiso 1 1 calc R . .
H24B H 0.6855 0.5084 -0.1175 0.025 Uiso 1 1 calc R . .
C25 C 0.5565(3) 0.4676(3) -0.1230(2) 0.0328(9) Uani 1 1 d . . .
H25A H 0.5727 0.4173 -0.0866 0.049 Uiso 1 1 calc R . .
H25B H 0.5452 0.4421 -0.1725 0.049 Uiso 1 1 calc R . .
H25C H 0.5017 0.4987 -0.1206 0.049 Uiso 1 1 calc R . .
C26 C 0.5905(2) 0.6116(2) -0.00076(19) 0.0190(7) Uani 1 1 d . . .
H26A H 0.5470 0.5610 -0.0026 0.023 Uiso 1 1 calc R . .
H26B H 0.6159 0.6321 0.0512 0.023 Uiso 1 1 calc R . .
C27 C 0.5393(2) 0.6921(3) -0.0470(2) 0.0238(8) Uani 1 1 d . . .
H27A H 0.5820 0.7416 -0.0476 0.036 Uiso 1 1 calc R . .
H27B H 0.4946 0.7158 -0.0255 0.036 Uiso 1 1 calc R . .
H27C H 0.5083 0.6709 -0.0975 0.036 Uiso 1 1 calc R . .
C28 C 0.7152(2) 0.4942(2) 0.02601(19) 0.0175(7) Uani 1 1 d . . .
C29 C 0.6787(2) 0.4316(3) 0.0619(2) 0.0273(8) Uani 1 1 d . . .
H29 H 0.6186 0.4319 0.0637 0.033 Uiso 1 1 calc R . .
C30 C 0.7473(2) 0.3664(3) 0.0957(2) 0.0263(8) Uani 1 1 d . . .
H30 H 0.7421 0.3143 0.1244 0.032 Uiso 1 1 calc R . .
C31 C 0.8234(2) 0.3929(2) 0.07909(19) 0.0176(7) Uani 1 1 d . . .
C32 C 0.9141(2) 0.3454(2) 0.09604(18) 0.0151(6) Uani 1 1 d . . .
C33 C 0.9301(2) 0.2803(2) 0.1629(2) 0.0223(7) Uani 1 1 d . . .
H33A H 0.9273 0.3174 0.2056 0.027 Uiso 1 1 calc R . .
H33B H 0.8803 0.2344 0.1514 0.027 Uiso 1 1 calc R . .
C34 C 1.0199(2) 0.2288(3) 0.1848(2) 0.0296(9) Uani 1 1 d . . .
H34A H 1.0196 0.1845 0.1460 0.044 Uiso 1 1 calc R . .
H34B H 1.0287 0.1955 0.2312 0.044 Uiso 1 1 calc R . .
H34C H 1.0694 0.2733 0.1914 0.044 Uiso 1 1 calc R . .
C35 C 0.9175(2) 0.2903(2) 0.02730(19) 0.0189(7) Uani 1 1 d . . .
H35A H 0.9075 0.3342 -0.0143 0.023 Uiso 1 1 calc R . .
H35B H 0.9791 0.2641 0.0381 0.023 Uiso 1 1 calc R . .
C36 C 0.8492(3) 0.2121(3) 0.0029(2) 0.0299(9) Uani 1 1 d . . .
H36A H 0.8631 0.1641 0.0412 0.045 Uiso 1 1 calc R . .
H36B H 0.8523 0.1854 -0.0432 0.045 Uiso 1 1 calc R . .
H36C H 0.7881 0.2363 -0.0050 0.045 Uiso 1 1 calc R . .
O1 O 0.7545(6) 0.6687(6) 0.1776(5) 0.023(2) Uani 0.50 1 d PDU A 1
C43 C 0.7275(7) 0.6958(6) 0.2372(5) 0.033(2) Uani 0.50 1 d PDU A 1
H43A H 0.6605 0.6994 0.2214 0.040 Uiso 0.50 1 calc PR A 1
H43B H 0.7521 0.7581 0.2541 0.040 Uiso 0.50 1 calc PR A 1
C42 C 0.7605(10) 0.6284(8) 0.2992(7) 0.073(4) Uani 0.50 1 d PDU A 1
H42A H 0.7133 0.6167 0.3224 0.087 Uiso 0.50 1 calc PR A 1
H42B H 0.8156 0.6521 0.3373 0.087 Uiso 0.50 1 calc PR A 1
C41 C 0.7814(11) 0.5406(10) 0.2646(9) 0.077(5) Uani 0.50 1 d PDU A 1
H41A H 0.8299 0.5031 0.2994 0.092 Uiso 0.50 1 calc PR A 1
H41B H 0.7271 0.5020 0.2417 0.092 Uiso 0.50 1 calc PR A 1
O2 O 0.7429(6) 0.6500(6) 0.1744(5) 0.019(2) Uani 0.50 1 d PDU B 2
C53 C 0.6926(6) 0.6735(6) 0.2207(5) 0.032(2) Uani 0.50 1 d PDU B 2
H53A H 0.6269 0.6753 0.1929 0.038 Uiso 0.50 1 calc PR B 2
H53B H 0.7117 0.7343 0.2446 0.038 Uiso 0.50 1 calc PR B 2
C52 C 0.7144(6) 0.5985(7) 0.2751(5) 0.040(2) Uani 0.50 1 d PDU B 2
H52A H 0.6723 0.5456 0.2579 0.049 Uiso 0.50 1 calc PR B 2
H52B H 0.7113 0.6203 0.3232 0.049 Uiso 0.50 1 calc PR B 2
C51 C 0.8145(7) 0.5702(8) 0.2813(5) 0.036(2) Uani 0.50 1 d PD B 2
H51A H 0.8592 0.6082 0.3190 0.043 Uiso 0.50 1 calc PR B 2
H51B H 0.8257 0.5039 0.2947 0.043 Uiso 0.50 1 calc PR B 2
C60 C 0.5405(13) 0.8601(11) 0.1319(13) 0.109(9) Uani 0.50 1 d PDU C 1
H60A H 0.5855 0.8601 0.1056 0.131 Uiso 0.50 1 calc PR C 1
H60B H 0.5735 0.8730 0.1846 0.131 Uiso 0.50 1 calc PR C 1
C61 C 0.4758(9) 0.9368(10) 0.1023(10) 0.087(4) Uani 0.50 1 d PDU C 1
H61A H 0.4700 0.9531 0.0508 0.104 Uiso 0.50 1 calc PR C 1
H61B H 0.4896 0.9927 0.1339 0.104 Uiso 0.50 1 calc PR C 1
C62 C 0.3939(7) 0.8824(7) 0.1084(7) 0.055(3) Uani 0.50 1 d PDU C 1
H62A H 0.3888 0.8914 0.1581 0.066 Uiso 0.50 1 calc PR C 1
H62B H 0.3377 0.9060 0.0715 0.066 Uiso 0.50 1 calc PR C 1
C63 C 0.4048(5) 0.7812(6) 0.0954(6) 0.038(2) Uani 0.50 1 d PD C 1
H63A H 0.3724 0.7423 0.1213 0.046 Uiso 0.50 1 calc PR C 1
H63B H 0.3827 0.7661 0.0420 0.046 Uiso 0.50 1 calc PR C 1
C70 C 0.3957(6) 0.8658(8) 0.0573(6) 0.052(3) Uani 0.50 1 d PD D 2
H70A H 0.3758 0.8223 0.0151 0.062 Uiso 0.50 1 calc PR D 2
H70B H 0.3472 0.9119 0.0529 0.062 Uiso 0.50 1 calc PR D 2
C71 C 0.4194(12) 0.8158(14) 0.1283(9) 0.099(6) Uani 0.50 1 d PDU D 2
H71A H 0.4303 0.8595 0.1702 0.119 Uiso 0.50 1 calc PR D 2
H71B H 0.3710 0.7718 0.1290 0.119 Uiso 0.50 1 calc PR D 2
C72 C 0.5019(17) 0.7672(16) 0.131(2) 0.129(13) Uani 0.50 1 d PDU D 2
H72A H 0.4909 0.7165 0.0943 0.155 Uiso 0.50 1 calc PR D 2
H72B H 0.5354 0.7433 0.1809 0.155 Uiso 0.50 1 calc PR D 2
C73 C 0.5464(6) 0.8480(7) 0.1108(7) 0.034(2) Uani 0.50 1 d PD D 2
H73A H 0.5809 0.8822 0.1561 0.041 Uiso 0.50 1 calc PR D 2
H73B H 0.5897 0.8267 0.0863 0.041 Uiso 0.50 1 calc PR D 2
H3A H 0.762(2) 0.695(2) 0.0779(19) 0.004(8) Uiso 1 1 d . . .

loop_
_atom_site_aniso_label
_atom_site_aniso_U_11
_atom_site_aniso_U_22
_atom_site_aniso_U_33
_atom_site_aniso_U_23
_atom_site_aniso_U_13
_atom_site_aniso_U_12
La1 0.01170(10) 0.01496(10) 0.01570(10) -0.00044(7) 0.00337(7) 0.00023(7)
C40 0.026(8) 0.079(15) 0.023(9) -0.004(8) 0.010(7) 0.018(8)
N1 0.0129(12) 0.0118(13) 0.0164(14) -0.0020(10) 0.0036(10) 0.0006(10)
C1 0.0096(14) 0.0142(15) 0.0159(15) -0.0006(12) 0.0020(11) -0.0033(12)
C50 0.039(10) 0.029(8) 0.040(11) 0.020(7) 0.024(8) 0.027(7)
N2 0.0124(12) 0.0152(14) 0.0191(14) -0.0015(11) 0.0018(11) 0.0019(10)
C2 0.0112(14) 0.0159(16) 0.0133(15) -0.0010(12) -0.0009(12) 0.0021(12)
O3 0.012(3) 0.024(3) 0.072(6) 0.016(3) 0.005(3) 0.002(2)
N3 0.0124(13) 0.0173(14) 0.0150(14) 0.0018(11) 0.0065(11) 0.0014(10)
C3 0.0152(15) 0.0191(17) 0.0125(16) 0.0010(12) 0.0061(13) 0.0029(13)
O4 0.104(4) 0.101(4) 0.105(4) 0.004(2) 0.032(2) -0.001(2)
N4 0.0096(12) 0.0177(14) 0.0167(14) 0.0028(11) 0.0025(10) 0.0008(10)
C4 0.0125(14) 0.0142(15) 0.0143(15) 0.0032(12) 0.0048(12) 0.0022(12)
C5 0.0127(15) 0.0206(17) 0.0150(16) -0.0055(13) -0.0011(12) 0.0015(13)
C6 0.0236(18) 0.0276(19) 0.0159(17) -0.0037(14) -0.0037(14) 0.0085(15)
C7 0.034(2) 0.040(2) 0.025(2) -0.0005(17) -0.0065(17) 0.0168(19)
C8 0.0139(15) 0.0227(18) 0.0228(18) -0.0067(14) 0.0008(13) -0.0011(13)
C9 0.0205(18) 0.034(2) 0.044(2) -0.0169(18) 0.0046(17) -0.0077(16)
C10 0.0133(15) 0.0203(17) 0.0171(16) -0.0053(13) 0.0010(12) -0.0001(13)
C11 0.0261(18) 0.030(2) 0.0188(18) -0.0070(15) 0.0009(14) 0.0067(16)
C12 0.0286(19) 0.025(2) 0.029(2) -0.0099(15) 0.0057(16) 0.0087(16)
C13 0.0185(16) 0.0131(16) 0.0244(18) -0.0041(13) 0.0024(13) 0.0023(13)
C14 0.0148(15) 0.0122(15) 0.0269(18) -0.0035(13) 0.0041(13) -0.0003(12)
C15 0.0203(17) 0.0153(17) 0.032(2) -0.0052(14) 0.0044(15) 0.0035(13)
C16 0.0244(19) 0.024(2) 0.044(2) -0.0001(17) 0.0048(17) 0.0095(16)
C17 0.0185(17) 0.0174(17) 0.038(2) -0.0010(15) 0.0058(15) -0.0034(14)
C18 0.034(2) 0.025(2) 0.056(3) -0.0072(19) 0.007(2) -0.0117(18)
C19 0.0094(14) 0.0109(15) 0.0247(17) 0.0026(13) 0.0045(12) 0.0020(12)
C20 0.0121(15) 0.0173(16) 0.0224(17) 0.0072(13) 0.0050(13) 0.0027(12)
C21 0.0143(15) 0.0180(16) 0.0165(16) 0.0029(13) 0.0044(12) 0.0022(13)
C22 0.0097(14) 0.0144(15) 0.0156(15) 0.0010(12) 0.0010(12) 0.0037(12)
C23 0.0095(14) 0.0170(16) 0.0186(16) 0.0012(12) 0.0038(12) -0.0008(12)
C24 0.0153(16) 0.0223(18) 0.0218(18) -0.0018(14) 0.0024(13) -0.0009(13)
C25 0.029(2) 0.033(2) 0.034(2) -0.0099(17) 0.0064(17) -0.0108(17)
C26 0.0121(15) 0.0233(18) 0.0216(17) 0.0029(13) 0.0054(13) 0.0012(13)
C27 0.0157(16) 0.0252(19) 0.030(2) 0.0044(15) 0.0064(14) 0.0031(14)
C28 0.0099(14) 0.0174(16) 0.0237(17) 0.0020(13) 0.0034(12) 0.0003(12)
C29 0.0109(15) 0.031(2) 0.041(2) 0.0113(17) 0.0095(15) -0.0003(14)
C30 0.0200(17) 0.0243(19) 0.036(2) 0.0135(16) 0.0107(15) -0.0013(15)
C31 0.0145(15) 0.0155(16) 0.0230(17) 0.0034(13) 0.0065(13) -0.0016(12)
C32 0.0121(14) 0.0138(15) 0.0198(16) 0.0029(12) 0.0056(12) -0.0003(12)
C33 0.0192(16) 0.0194(17) 0.0275(19) 0.0108(14) 0.0067(14) -0.0004(14)
C34 0.0217(18) 0.0246(19) 0.037(2) 0.0146(17) 0.0025(16) 0.0035(15)
C35 0.0176(16) 0.0131(16) 0.0242(18) 0.0012(13) 0.0042(13) -0.0005(13)
C36 0.0257(19) 0.0201(19) 0.041(2) -0.0052(16) 0.0067(17) -0.0094(15)
O1 0.023(3) 0.022(3) 0.024(3) -0.0004(17) 0.0074(17) 0.0004(18)
C43 0.036(3) 0.033(3) 0.031(3) -0.0008(18) 0.0122(18) 0.0031(18)
C42 0.075(4) 0.072(4) 0.071(4) 0.000(2) 0.025(2) 0.004(2)
C41 0.078(6) 0.077(6) 0.076(6) 0.001(2) 0.027(3) 0.003(2)
O2 0.020(3) 0.021(3) 0.020(2) 0.0011(17) 0.0093(17) 0.0005(17)
C53 0.031(2) 0.034(3) 0.032(3) 0.0009(18) 0.0132(18) 0.0016(18)
C52 0.042(3) 0.042(3) 0.041(3) 0.0062(18) 0.0177(19) 0.0024(18)
C51 0.041(5) 0.046(6) 0.022(4) 0.017(4) 0.011(4) 0.015(5)
C60 0.108(9) 0.109(9) 0.110(9) 0.001(2) 0.034(4) -0.001(2)
C61 0.087(5) 0.087(5) 0.087(5) 0.001(2) 0.029(2) 0.003(2)
C62 0.054(3) 0.053(3) 0.057(3) 0.0014(19) 0.017(2) 0.0008(19)
C63 0.014(4) 0.039(5) 0.056(6) -0.005(5) 0.003(4) 0.006(3)
C70 0.037(5) 0.065(7) 0.049(6) 0.015(5) 0.007(4) 0.001(5)
C71 0.099(6) 0.099(6) 0.099(6) 0.002(2) 0.033(3) 0.001(2)
C72 0.129(13) 0.129(13) 0.129(13) 0.000(2) 0.042(5) 0.000(2)
C73 0.017(4) 0.038(5) 0.046(6) -0.013(4) 0.009(4) -0.006(3)

loop_
_atom_type_symbol
_atom_type_description
_atom_type_scat_dispersion_real
_atom_type_scat_dispersion_imag
_atom_type_scat_source
C C 0.0033 0.0016 'International Tables Vol C Tables 4.2.6.8 and 6.1.1.4'
H H 0.0000 0.0000 'International Tables Vol C Tables 4.2.6.8 and 6.1.1.4'
N N 0.0061 0.0033 'International Tables Vol C Tables 4.2.6.8 and 6.1.1.4'
O O 0.0106 0.0060 'International Tables Vol C Tables 4.2.6.8 and 6.1.1.4'
La La -0.2871 2.4523 'International Tables Vol C Tables 4.2.6.8 and 6.1.1.4'

loop_
_geom_angle_atom_site_label_1
_geom_angle_atom_site_label_2
_geom_angle_atom_site_label_3
_geom_angle
_geom_angle_site_symmetry_1
_geom_angle_site_symmetry_3
N2 La1 N4 130.10(9) . .
N2 La1 N1 129.05(9) . 3_765
N4 La1 N1 100.79(8) . 3_765
N2 La1 N1 110.36(8) . .
N4 La1 N1 83.64(8) . .
N1 La1 N1 73.05(9) 3_765 .
N2 La1 C1 83.96(9) . .
N4 La1 C1 109.60(9) . .
N1 La1 C1 80.67(9) 3_765 .
N1 La1 C1 28.72(8) . .
N2 La1 N3 76.86(8) . .
N4 La1 N3 76.99(8) . .
N1 La1 N3 118.74(8) 3_765 .
N1 La1 N3 158.82(8) . .
C1 La1 N3 158.71(9) . .
N2 La1 C4 105.98(9) . .
N4 La1 C4 64.41(8) . .
N1 La1 C4 97.25(9) 3_765 .
N1 La1 C4 28.20(8) . .
C1 La1 C4 46.05(9) . .
N3 La1 C4 131.46(8) . .
N2 La1 C3 78.39(9) . .
N4 La1 C3 78.85(9) . .
N1 La1 C3 119.66(9) 3_765 .
N1 La1 C3 46.72(9) . .
C1 La1 C3 45.88(9) . .
N3 La1 C3 119.68(9) . .
C4 La1 C3 28.08(9) . .
N2 La1 C2 63.74(9) . .
N4 La1 C2 106.78(9) . .
N1 La1 C2 108.45(9) 3_765 .
N1 La1 C2 47.40(8) . .
C1 La1 C2 28.00(9) . .
N3 La1 C2 131.19(9) . .
C4 La1 C2 46.74(9) . .
C3 La1 C2 28.40(9) . .
N2 La1 C19 62.89(9) . .
N4 La1 C19 104.18(8) . .
N1 La1 C19 107.17(9) 3_765 .
N1 La1 C19 171.84(8) . .
C1 La1 C19 143.20(9) . .
N3 La1 C19 27.90(8) . .
C4 La1 C19 154.84(9) . .
C3 La1 C19 131.78(9) . .
C2 La1 C19 126.51(9) . .
N2 La1 C22 104.13(9) . .
N4 La1 C22 62.17(9) . .
N1 La1 C22 96.86(8) 3_765 .
N1 La1 C22 142.26(8) . .
C1 La1 C22 170.97(9) . .
N3 La1 C22 27.76(8) . .
C4 La1 C22 126.35(9) . .
C3 La1 C22 131.07(9) . .
C2 La1 C22 154.18(9) . .
C19 La1 C22 45.83(9) . .
N2 La1 C20 82.57(9) . .
N4 La1 C20 106.31(8) . .
N1 La1 C20 80.62(9) 3_765 .
N1 La1 C20 153.24(8) . .
C1 La1 C20 141.92(9) . .
N3 La1 C20 44.60(8) . .
C4 La1 C20 170.07(9) . .
C3 La1 C20 158.31(9) . .
C2 La1 C20 143.14(9) . .
C19 La1 C20 26.80(9) . .
C22 La1 C20 44.97(9) . .
O1 C40 C41 110.9(15) . .
O1 C40 H40A 109.5 . .
C41 C40 H40A 109.5 . .
O1 C40 H40B 109.5 . .
C41 C40 H40B 109.5 . .
H40A C40 H40B 108.1 . .
C4 N1 C1 106.2(3) . .
C4 N1 La1 148.7(2) . 3_765
C1 N1 La1 104.92(19) . 3_765
C4 N1 La1 77.42(17) . .
C1 N1 La1 76.49(16) . .
La1 N1 La1 106.95(9) 3_765 .
C2 C1 N1 111.0(3) . .
C2 C1 La1 78.83(18) . .
N1 C1 La1 74.79(16) . .
C2 C1 H1 124.5 . .
N1 C1 H1 124.5 . .
La1 C1 H1 113.7 . .
O2 C50 C51 100.4(12) . .
O2 C50 H50A 111.7 . .
C51 C50 H50A 111.7 . .
O2 C50 H50B 111.7 . .
C51 C50 H50B 111.7 . .
H50A C50 H50B 109.5 . .
C13 N2 C10 105.8(3) . .
C13 N2 La1 121.5(2) . .
C10 N2 La1 120.6(2) . .
C1 C2 C3 105.0(3) . .
C1 C2 C5 127.9(3) . .
C3 C2 C5 126.7(3) . .
C1 C2 La1 73.17(17) . .
C3 C2 La1 74.95(18) . .
C5 C2 La1 111.45(19) . .
C60 O3 C63 106.6(10) . .
C22 N3 C19 110.4(3) . .
C22 N3 La1 80.26(17) . .
C19 N3 La1 79.70(17) . .
C22 N3 H3A 125(3) . .
C19 N3 H3A 124(3) . .
La1 N3 H3A 111(2) . .
C4 C3 C2 108.6(3) . .
C4 C3 La1 74.65(18) . .
C2 C3 La1 76.65(18) . .
C4 C3 H3 127(3) . .
C2 C3 H3 124(3) . .
La1 C3 H3 116(3) . .
C70 O4 C73 101.8(8) . .
C31 N4 C28 106.0(3) . .
C31 N4 La1 121.3(2) . .
C28 N4 La1 124.0(2) . .
N1 C4 C3 109.2(3) . .
N1 C4 C32 123.2(3) . .
C3 C4 C32 127.5(3) . .
N1 C4 La1 74.38(17) . .
C3 C4 La1 77.27(19) . .
C32 C4 La1 112.63(19) . .
C10 C5 C2 107.9(3) . .
C10 C5 C6 109.9(3) . .
C2 C5 C6 110.1(3) . .
C10 C5 C8 108.5(3) . .
C2 C5 C8 109.2(3) . .
C6 C5 C8 111.3(3) . .
C7 C6 C5 114.4(3) . .
C7 C6 H6A 108.7 . .
C5 C6 H6A 108.7 . .
C7 C6 H6B 108.7 . .
C5 C6 H6B 108.7 . .
H6A C6 H6B 107.6 . .
C6 C7 H7A 109.5 . .
C6 C7 H7B 109.5 . .
H7A C7 H7B 109.5 . .
C6 C7 H7C 109.5 . .
H7A C7 H7C 109.5 . .
H7B C7 H7C 109.5 . .
C9 C8 C5 114.4(3) . .
C9 C8 H8A 108.6 . .
C5 C8 H8A 108.6 . .
C9 C8 H8B 108.6 . .
C5 C8 H8B 108.6 . .
H8A C8 H8B 107.6 . .
C8 C9 H9A 109.5 . .
C8 C9 H9B 109.5 . .
H9A C9 H9B 109.5 . .
C8 C9 H9C 109.5 . .
H9A C9 H9C 109.5 . .
H9B C9 H9C 109.5 . .
C11 C10 N2 110.3(3) . .
C11 C10 C5 130.5(3) . .
N2 C10 C5 118.8(3) . .
C10 C11 C12 107.1(3) . .
C10 C11 H11 126.5 . .
C12 C11 H11 126.5 . .
C13 C12 C11 106.5(3) . .
C13 C12 H12 126.7 . .
C11 C12 H12 126.7 . .
C12 C13 N2 110.3(3) . .
C12 C13 C14 130.3(3) . .
N2 C13 C14 118.9(3) . .
C19 C14 C13 109.0(3) . .
C19 C14 C15 109.0(3) . .
C13 C14 C15 109.8(3) . .
C19 C14 C17 108.2(3) . .
C13 C14 C17 109.5(3) . .
C15 C14 C17 111.3(3) . .
C16 C15 C14 114.4(3) . .
C16 C15 H15A 108.7 . .
C14 C15 H15A 108.7 . .
C16 C15 H15B 108.7 . .
C14 C15 H15B 108.7 . .
H15A C15 H15B 107.6 . .
C15 C16 H16A 109.5 . .
C15 C16 H16B 109.5 . .
H16A C16 H16B 109.5 . .
C15 C16 H16C 109.5 . .
H16A C16 H16C 109.5 . .
H16B C16 H16C 109.5 . .
C18 C17 C14 114.6(3) . .
C18 C17 H17A 108.6 . .
C14 C17 H17A 108.6 . .
C18 C17 H17B 108.6 . .
C14 C17 H17B 108.6 . .
H17A C17 H17B 107.6 . .
C17 C18 H18A 109.5 . .
C17 C18 H18B 109.5 . .
H18A C18 H18B 109.5 . .
C17 C18 H18C 109.5 . .
H18A C18 H18C 109.5 . .
H18B C18 H18C 109.5 . .
C20 C19 N3 106.8(3) . .
C20 C19 C14 132.1(3) . .
N3 C19 C14 121.1(3) . .
C20 C19 La1 79.88(19) . .
N3 C19 La1 72.40(16) . .
C14 C19 La1 112.48(19) . .
C19 C20 C21 108.0(3) . .
C19 C20 La1 73.32(18) . .
C21 C20 La1 76.22(18) . .
C19 C20 H20 126.0 . .
C21 C20 H20 126.0 . .
La1 C20 H20 116.5 . .
C22 C21 C20 107.8(3) . .
C22 C21 La1 73.79(18) . .
C20 C21 La1 76.15(18) . .
C22 C21 H21 126.1 . .
C20 C21 H21 126.1 . .
La1 C21 H21 116.1 . .
C21 C22 N3 106.9(3) . .
C21 C22 C23 131.3(3) . .
N3 C22 C23 121.7(3) . .
C21 C22 La1 79.46(18) . .
N3 C22 La1 71.98(16) . .
C23 C22 La1 114.27(19) . .
C22 C23 C28 109.0(2) . .
C22 C23 C24 107.4(3) . .
C28 C23 C24 110.1(3) . .
C22 C23 C26 109.1(3) . .
C28 C23 C26 109.5(3) . .
C24 C23 C26 111.7(3) . .
C25 C24 C23 114.9(3) . .
C25 C24 H24A 108.5 . .
C23 C24 H24A 108.5 . .
C25 C24 H24B 108.5 . .
C23 C24 H24B 108.5 . .
H24A C24 H24B 107.5 . .
C24 C25 H25A 109.5 . .
C24 C25 H25B 109.5 . .
H25A C25 H25B 109.5 . .
C24 C25 H25C 109.5 . .
H25A C25 H25C 109.5 . .
H25B C25 H25C 109.5 . .
C27 C26 C23 114.8(3) . .
C27 C26 H26A 108.6 . .
C23 C26 H26A 108.6 . .
C27 C26 H26B 108.6 . .
C23 C26 H26B 108.6 . .
H26A C26 H26B 107.5 . .
C26 C27 H27A 109.5 . .
C26 C27 H27B 109.5 . .
H27A C27 H27B 109.5 . .
C26 C27 H27C 109.5 . .
H27A C27 H27C 109.5 . .
H27B C27 H27C 109.5 . .
C29 C28 N4 110.3(3) . .
C29 C28 C23 128.9(3) . .
N4 C28 C23 120.6(3) . .
C28 C29 C30 107.0(3) . .
C28 C29 H29 126.5 . .
C30 C29 H29 126.5 . .
C31 C30 C29 106.9(3) . .
C31 C30 H30 126.6 . .
C29 C30 H30 126.6 . .
C30 C31 N4 109.9(3) . .
C30 C31 C32 129.9(3) . .
N4 C31 C32 120.1(3) . .
C31 C32 C4 108.8(3) . .
C31 C32 C33 109.9(3) . .
C4 C32 C33 108.7(3) . .
C31 C32 C35 109.8(3) . .
C4 C32 C35 109.0(3) . .
C33 C32 C35 110.7(3) . .
C34 C33 C32 114.3(3) . .
C34 C33 H33A 108.7 . .
C32 C33 H33A 108.7 . .
C34 C33 H33B 108.7 . .
C32 C33 H33B 108.7 . .
H33A C33 H33B 107.6 . .
C33 C34 H34A 109.5 . .
C33 C34 H34B 109.5 . .
H34A C34 H34B 109.5 . .
C33 C34 H34C 109.5 . .
H34A C34 H34C 109.5 . .
H34B C34 H34C 109.5 . .
C36 C35 C32 115.3(3) . .
C36 C35 H35A 108.5 . .
C32 C35 H35A 108.5 . .
C36 C35 H35B 108.5 . .
C32 C35 H35B 108.5 . .
H35A C35 H35B 107.5 . .
C35 C36 H36A 109.5 . .
C35 C36 H36B 109.5 . .
H36A C36 H36B 109.5 . .
C35 C36 H36C 109.5 . .
H36A C36 H36C 109.5 . .
H36B C36 H36C 109.5 . .
C43 O1 C40 101.6(11) . .
O1 C43 C42 110.6(8) . .
O1 C43 H43A 109.5 . .
C42 C43 H43A 109.5 . .
O1 C43 H43B 109.5 . .
C42 C43 H43B 109.5 . .
H43A C43 H43B 108.1 . .
C43 C42 C41 105.3(10) . .
C43 C42 H42A 110.7 . .
C41 C42 H42A 110.7 . .
C43 C42 H42B 110.7 . .
C41 C42 H42B 110.7 . .
H42A C42 H42B 108.8 . .
C40 C41 C42 94.1(13) . .
C40 C41 H41A 112.9 . .
C42 C41 H41A 112.9 . .
C40 C41 H41B 112.9 . .
C42 C41 H41B 112.9 . .
H41A C41 H41B 110.3 . .
C53 O2 C50 117.5(10) . .
O2 C53 C52 103.0(7) . .
O2 C53 H53A 111.2 . .
C52 C53 H53A 111.2 . .
O2 C53 H53B 111.2 . .
C52 C53 H53B 111.2 . .
H53A C53 H53B 109.1 . .
C53 C52 C51 103.8(7) . .
C53 C52 H52A 111.0 . .
C51 C52 H52A 111.0 . .
C53 C52 H52B 111.0 . .
C51 C52 H52B 111.0 . .
H52A C52 H52B 109.0 . .
C50 C51 C52 104.6(10) . .
C50 C51 H51A 110.8 . .
C52 C51 H51A 110.8 . .
C50 C51 H51B 110.8 . .
C52 C51 H51B 110.8 . .
H51A C51 H51B 108.9 . .
O3 C60 C61 115.8(15) . .
O3 C60 H60A 108.3 . .
C61 C60 H60A 108.3 . .
O3 C60 H60B 108.3 . .
C61 C60 H60B 108.3 . .
H60A C60 H60B 107.4 . .
C60 C61 C62 94.0(12) . .
C60 C61 H61A 112.9 . .
C62 C61 H61A 112.9 . .
C60 C61 H61B 112.9 . .
C62 C61 H61B 112.9 . .
H61A C61 H61B 110.3 . .
C63 C62 C61 110.0(10) . .
C63 C62 H62A 109.7 . .
C61 C62 H62A 109.7 . .
C63 C62 H62B 109.7 . .
C61 C62 H62B 109.7 . .
H62A C62 H62B 108.2 . .
O3 C63 C62 101.8(8) . .
O3 C63 H63A 111.4 . .
C62 C63 H63A 111.4 . .
O3 C63 H63B 111.4 . .
C62 C63 H63B 111.4 . .
H63A C63 H63B 109.3 . .
O4 C70 C71 102.7(10) . .
O4 C70 H70A 111.2 . .
C71 C70 H70A 111.2 . .
O4 C70 H70B 111.2 . .
C71 C70 H70B 111.2 . .
H70A C70 H70B 109.1 . .
C72 C71 C70 102.8(18) . .
C72 C71 H71A 111.2 . .
C70 C71 H71A 111.2 . .
C72 C71 H71B 111.2 . .
C70 C71 H71B 111.2 . .
H71A C71 H71B 109.1 . .
C71 C72 C73 95.6(15) . .
C71 C72 H72A 112.6 . .
C73 C72 H72A 112.6 . .
C71 C72 H72B 112.6 . .
C73 C72 H72B 112.6 . .
H72A C72 H72B 110.1 . .
O4 C73 C72 111.0(13) . .
O4 C73 H73A 109.4 . .
C72 C73 H73A 109.4 . .
O4 C73 H73B 109.4 . .
C72 C73 H73B 109.4 . .
H73A C73 H73B 108.0 . .

loop_
_geom_bond_atom_site_label_1
_geom_bond_atom_site_label_2
_geom_bond_distance
_geom_bond_site_symmetry_2
La1 N2 2.501(3) .
La1 N4 2.506(3) .
La1 N1 2.528(3) 3_765
La1 N1 2.800(3) .
La1 C1 2.822(3) .
La1 N3 2.825(3) .
La1 C4 2.838(3) .
La1 C3 2.871(3) .
La1 C2 2.892(3) .
La1 C19 2.916(3) .
La1 C22 2.928(3) .
La1 C20 2.997(3) .
C40 O1 1.438(15) .
C40 C41 1.514(16) .
C40 H40A 0.9900 .
C40 H40B 0.9900 .
N1 C4 1.374(4) .
N1 C1 1.394(4) .
N1 La1 2.528(3) 3_765
C1 C2 1.384(4) .
C1 H1 0.9500 .
C50 O2 1.459(14) .
C50 C51 1.532(16) .
C50 H50A 0.9900 .
C50 H50B 0.9900 .
N2 C13 1.387(4) .
N2 C10 1.389(4) .
C2 C3 1.414(4) .
C2 C5 1.512(4) .
O3 C60 1.431(15) .
O3 C63 1.443(9) .
N3 C22 1.384(4) .
N3 C19 1.387(4) .
N3 H3A 0.76(3) .
C3 C4 1.385(4) .
C3 H3 0.78(4) .
O4 C70 1.436(12) .
O4 C73 1.467(12) .
N4 C31 1.384(4) .
N4 C28 1.389(4) .
C4 C32 1.515(4) .
C5 C10 1.508(4) .
C5 C6 1.543(5) .
C5 C8 1.552(5) .
C6 C7 1.524(5) .
C6 H6A 0.9900 .
C6 H6B 0.9900 .
C7 H7A 0.9800 .
C7 H7B 0.9800 .
C7 H7C 0.9800 .
C8 C9 1.521(5) .
C8 H8A 0.9900 .
C8 H8B 0.9900 .
C9 H9A 0.9800 .
C9 H9B 0.9800 .
C9 H9C 0.9800 .
C10 C11 1.364(5) .
C11 C12 1.422(5) .
C11 H11 0.9500 .
C12 C13 1.371(5) .
C12 H12 0.9500 .
C13 C14 1.512(5) .
C14 C19 1.501(4) .
C14 C15 1.548(5) .
C14 C17 1.552(5) .
C15 C16 1.521(5) .
C15 H15A 0.9900 .
C15 H15B 0.9900 .
C16 H16A 0.9800 .
C16 H16B 0.9800 .
C16 H16C 0.9800 .
C17 C18 1.523(5) .
C17 H17A 0.9900 .
C17 H17B 0.9900 .
C18 H18A 0.9800 .
C18 H18B 0.9800 .
C18 H18C 0.9800 .
C19 C20 1.373(5) .
C20 C21 1.432(5) .
C20 H20 0.9500 .
C21 C22 1.373(4) .
C21 H21 0.9500 .
C22 C23 1.510(4) .
C23 C28 1.514(4) .
C23 C24 1.547(5) .
C23 C26 1.551(4) .
C24 C25 1.527(5) .
C24 H24A 0.9900 .
C24 H24B 0.9900 .
C25 H25A 0.9800 .
C25 H25B 0.9800 .
C25 H25C 0.9800 .
C26 C27 1.521(5) .
C26 H26A 0.9900 .
C26 H26B 0.9900 .
C27 H27A 0.9800 .
C27 H27B 0.9800 .
C27 H27C 0.9800 .
C28 C29 1.366(5) .
C29 C30 1.414(5) .
C29 H29 0.9500 .
C30 C31 1.380(5) .
C30 H30 0.9500 .
C31 C32 1.511(4) .
C32 C33 1.541(4) .
C32 C35 1.553(5) .
C33 C34 1.520(5) .
C33 H33A 0.9900 .
C33 H33B 0.9900 .
C34 H34A 0.9800 .
C34 H34B 0.9800 .
C34 H34C 0.9800 .
C35 C36 1.518(5) .
C35 H35A 0.9900 .
C35 H35B 0.9900 .
C36 H36A 0.9800 .
C36 H36B 0.9800 .
C36 H36C 0.9800 .
O1 C43 1.397(11) .
C43 C42 1.492(12) .
C43 H43A 0.9900 .
C43 H43B 0.9900 .
C42 C41 1.513(14) .
C42 H42A 0.9900 .
C42 H42B 0.9900 .
C41 H41A 0.9900 .
C41 H41B 0.9900 .
O2 C53 1.405(11) .
C53 C52 1.462(10) .
C53 H53A 0.9900 .
C53 H53B 0.9900 .
C52 C51 1.582(11) .
C52 H52A 0.9900 .
C52 H52B 0.9900 .
C51 H51A 0.9900 .
C51 H51B 0.9900 .
C60 C61 1.479(16) .
C60 H60A 0.9900 .
C60 H60B 0.9900 .
C61 C62 1.535(14) .
C61 H61A 0.9900 .
C61 H61B 0.9900 .
C62 C63 1.501(12) .
C62 H62A 0.9900 .
C62 H62B 0.9900 .
C63 H63A 0.9900 .
C63 H63B 0.9900 .
C70 C71 1.476(14) .
C70 H70A 0.9900 .
C70 H70B 0.9900 .
C71 C72 1.453(18) .
C71 H71A 0.9900 .
C71 H71B 0.9900 .
C72 C73 1.471(17) .
C72 H72A 0.9900 .
C72 H72B 0.9900 .
C73 H73A 0.9900 .
C73 H73B 0.9900 .
